data_2005177
loop_
_publ_author_name
'Lalancette, R. A.'
'Stringer, J. A.'
'Cot\'e, M. L.'

_publ_section_title
;
 2,4,6-Trichlorobenzoic Acid: Structure and Hydrogen-Bonding Pattern
;
_journal_issue 7
_journal_name_full 'Acta Crystallographica Section C'
_journal_page_first 1801
_journal_page_last 1804
_journal_paper_doi 10.1107/S0108270196001369
_journal_volume 52
_journal_year 1996
_chemical_formula_moiety 'C7 H3 Cl3 O2'
_chemical_formula_sum 'C7 H3 Cl3 O2'
_chemical_formula_weight 225.5
_space_group_IT_number 14
_symmetry_cell_setting monoclinic
_symmetry_space_group_name_Hall '-P 2yn'
_symmetry_space_group_name_H-M 'P 1 21/n 1'
_atom_type_scat_source IntTabIV
_cell_angle_alpha 90.0
_cell_angle_beta 90.779(9)
_cell_angle_gamma 90.0
_cell_formula_units_Z 12
_cell_length_a 7.2590(10)
_cell_length_b 12.204(2)
_cell_length_c 30.275(3)
_cell_measurement_reflns_used 43
_cell_measurement_temperature 296
_cell_measurement_theta_max 17.7
_cell_measurement_theta_min 11.1
_cell_volume 2681.8(6)
_computing_cell_refinement XSCANS
_computing_data_collection 'XSCANS (Fait, 1991)'
_computing_data_reduction XSCANS
_computing_molecular_graphics SHELXTL/PC
_computing_publication_material SHELXTL/PC
_computing_structure_refinement SHELXTL/PC
_computing_structure_solution 'SHELXTL/PC (Sheldrick, 1990)'
_diffrn_measurement_device 'Siemens P4'
_diffrn_measurement_method '2\q/\w scans'
_diffrn_radiation_type MoK\a
_diffrn_radiation_wavelength 0.71073
_diffrn_reflns_av_R_equivalents 0.0457
_diffrn_reflns_limit_h_max 9
_diffrn_reflns_limit_h_min -9
_diffrn_reflns_limit_k_max 15
_diffrn_reflns_limit_k_min 0
_diffrn_reflns_limit_l_max 39
_diffrn_reflns_limit_l_min 0
_diffrn_reflns_number 8305
_diffrn_reflns_theta_max 27.5
_diffrn_standards_decay_% 5.53
_diffrn_standards_interval_count 97
_diffrn_standards_number 3
_exptl_absorpt_coefficient_mu 0.98
_exptl_absorpt_correction_T_max 0.799
_exptl_absorpt_correction_T_min 0.637
_exptl_absorpt_correction_type 'Face-indexed numerical'
_exptl_crystal_colour Colorless
_exptl_crystal_density_diffrn 1.676
_exptl_crystal_density_meas 1.674(2)
_exptl_crystal_density_method 'floatation in cyclohexane/CBrCl~3~'
_exptl_crystal_description Trapezoid
_exptl_crystal_size_max 0.44
_exptl_crystal_size_mid 0.28
_exptl_crystal_size_min 0.24
_refine_diff_density_max 0.26
_refine_diff_density_min -0.33
_refine_ls_extinction_coef '\c = 0.0006(1)'
_refine_ls_extinction_method F^*^=F/[1.0+0.002\cF^2^/sin(2\q)]^1/4^
_refine_ls_goodness_of_fit_obs 1.03
_refine_ls_number_parameters 336
_refine_ls_number_reflns 2551
_refine_ls_R_factor_obs 0.045
_refine_ls_shift/esd_max 0.130
_refine_ls_structure_factor_coef F
_refine_ls_weighting_scheme sigma
_refine_ls_wR_factor_obs 0.047
_reflns_number_observed 2551
_reflns_number_total 6172
_reflns_observed_criterion >4\s(F)
_cod_data_source_file pt1041.cif
_cod_data_source_block lalancette
_cod_depositor_comments
;
The following automatic conversions were performed:
'_symmetry_cell_setting' value 'Monoclinic' changed to 'monoclinic'
according to '/home/saulius/struct/CIF-dictionaries/cif_core.dic'
dictionary named 'cif_core.dic' version 2.4.1 from 2010-06-29.

Automatic conversion script
Id: cif_fix_enum 1527 2010-12-29 10:47:43Z saulius 

The following automatic conversions were performed:

'_symmetry_cell_setting' value 'Monoclinic' changed to 'monoclinic'
according to /home/saulius/struct/CIF-dictionaries/cif_core.dic
dictionary named 'cif_core.dic' version 2.4.1 from 2010-06-29.

Automatic conversion script
Id: cif_fix_values 1715 2011-07-08 13:25:40Z adriana 
;
_cod_original_cell_volume 2681.7(6)
_cod_original_sg_symbol_H-M 'P 21/n'
_cod_database_code 2005177

loop_
_symmetry_equiv_pos_as_xyz
x,y,z
-x,-y,-z
1/2+x,1/2-y,1/2+z
1/2-x,1/2+y,1/2-z

loop_
_atom_site_aniso_label
_atom_site_aniso_U_11
_atom_site_aniso_U_22
_atom_site_aniso_U_33
_atom_site_aniso_U_12
_atom_site_aniso_U_13
_atom_site_aniso_U_23
Cl(1A) .0670(10) .1040(10) .0430(10) .0250(10) -.0050(10) .0070(10)
Cl(2A) .0650(10) .0820(10) .0470(10) .0100(10) .0180(10) -.0060(10)
Cl(3A) .0450(10) .0870(10) .0660(10) .0200(10) -.0050(10) .0060(10)
O(1A) .069(3) .056(2) .061(2) .000(2) .029(2) -.015(2)
O(2A) .087(3) .057(2) .082(2) -.003(2) .045(2) .001(2)
C(1A) .042(3) .039(3) .040(2) .003(2) .004(2) -.004(2)
C(2A) .043(3) .047(3) .034(2) .003(3) .000(2) .000(2)
C(3A) .039(3) .052(3) .049(2) .009(3) .005(2) .002(2)
C(4A) .046(3) .046(3) .038(2) .001(3) .008(2) -.008(2)
C(5A) .045(3) .057(3) .039(2) .000(3) -.002(2) .001(2)
C(6A) .036(3) .044(3) .049(2) .002(2) -.002(2) .002(2)
C(7A) .040(3) .048(3) .043(2) .003(3) .005(2) -.001(2)
Cl(1B) .0610(10) .1140(10) .0760(10) -.0280(10) -.0030(10) .0070(10)
Cl(2B) .0950(10) .0930(10) .0680(10) -.0110(10) -.0440(10) -.0040(10)
Cl(3B) .1070(10) .157(2) .0590(10) -.0570(10) .0040(10) .0180(10)
O(1B) .077(3) .061(2) .075(2) .012(2) -.036(2) -.018(2)
O(2B) .144(4) .057(2) .097(3) .024(3) -.075(3) -.012(2)
C(1B) .051(3) .040(3) .045(2) -.003(3) -.010(2) .004(2)
C(2B) .041(3) .052(3) .057(3) -.007(3) -.008(2) .005(2)
C(3B) .063(4) .061(3) .041(2) -.003(3) -.008(2) .007(2)
C(4B) .064(4) .049(3) .049(3) -.002(3) -.022(3) -.002(2)
C(5B) .052(3) .065(4) .064(3) -.017(3) -.014(3) .003(3)
C(6B) .059(3) .057(3) .045(3) -.010(3) -.004(2) .005(2)
C(7B) .057(3) .045(3) .051(3) -.004(3) -.014(3) .000(3)
Cl(1C) .0480(10) .1130(10) .1000(10) -.0200(10) .0010(10) .0260(10)
Cl(2C) .1250(10) .0950(10) .0790(10) -.0170(10) -.0590(10) -.0040(10)
Cl(3C) .0740(10) .0960(10) .0650(10) -.0060(10) .0150(10) .0140(10)
O(1C) .111(4) .061(3) .080(3) .008(3) -.053(2) -.019(2)
O(2C) .107(3) .066(3) .083(3) .017(3) -.054(2) .002(2)
C(1C) .042(3) .044(3) .048(3) .000(3) -.011(2) .006(2)
C(2C) .043(3) .049(3) .058(3) -.005(3) -.004(2) .010(2)
C(3C) .063(4) .061(3) .044(3) .001(3) -.002(2) .003(2)
C(4C) .068(4) .044(3) .054(3) -.001(3) -.024(3) -.002(2)
C(5C) .043(3) .054(3) .076(4) -.009(3) -.015(3) .005(3)
C(6C) .047(3) .046(3) .052(3) -.002(3) -.003(2) .007(2)
C(7C) .056(3) .048(3) .051(3) -.004(3) -.013(2) .000(3)

loop_
_atom_site_label
_atom_site_fract_x
_atom_site_fract_y
_atom_site_fract_z
_atom_site_U_iso_or_equiv
Cl(1A) -.0184(2) 1.13210(10) .03210(10) .0710(10)
Cl(2A) -0.1281(2) 1.11470(10) .20620(10) .0640(10)
Cl(3A) .5036(2) .96200(10) .14070(10) .0660(10)
O(1A) .3647(5) .9321(3) .03720(10) .0620(10)
O(2A) .4356(5) 1.1089(3) .03410(10) .0750(10)
C(1A) .2335(6) 1.0497(3) .08950(10) .0400(10)
C(2A) .0612(6) 1.0983(4) .08460(10) .041(2)
C(3A) -.0520(6) 1.1158(4) .11950(10) .046(2)
C(4A) .0111(6) 1.0887(4) .16120(10) .043(2)
C(5A) .1830(6) 1.0414(4) .16830(10) .047(2)
C(6A) .2907(6) 1.0218(4) .13180(10) .043(2)
C(7A) .3536(6) 1.0273(4) .05070(10) .044(2)
Cl(1B) 1.0222(2) .79360(10) .08290(10) .0830(10)
Cl(2B) .4016(2) .64250(10) .00710(10) .0860(10)
Cl(3B) .4849(3) .6259(2) .18290(10) .1080(10)
O(1B) .8394(5) .8320(3) .18460(10) .0710(10)
O(2B) .9506(7) .6643(3) .18750(10) .100(2)
C(1B) .7427(7) .7090(4) .12960(10) .045(2)
C(2B) .8056(6) .7351(4) .0878(2) .050(2)
C(3B) .7039(7) .7134(4) .05020(10) .055(2)
C(4B) .5338(8) .6661(4) .0543(2) .054(2)
C(5B) .4642(7) .6386(4) .0947(2) .060(2)
C(6B) .5699(7) .6600(4) .13170(10) .054(2)
C(7B) .8523(7) .7375(4) .1705(2) .051(2)
Cl(1C) .9523(2) .78300(10) .36160(10) .0870(10)
Cl(2C) 1.5628(3) .94930(10) .43590(10) .1010(10)
Cl(3C) 1.5136(2) .90820(10) .25980(10) .0780(10)
O(1C) 1.1441(6) .7168(3) .26130(10) .085(2)
O(2C) 1.0395(6) .8854(3) .25580(10) .086(2)
C(1C) 1.2434(7) .8449(4) .31460(10) .045(2)
C(2C) 1.1717(7) .8338(4) .3561(2) .050(2)
C(3C) 1.2670(7) .8645(4) .3939(2) .056(2)
C(4C) 1.4395(8) .9083(4) .3890(2) .056(2)
C(5C) 1.5183(7) .9220(4) .3481(2) .058(2)
C(6C) 1.4193(7) .8896(4) .31140(10) .049(2)
C(7C) 1.1339(7) .8134(4) .27420(10) .052(2)
H(1A) .446(5) .921(4) .0122(10) .080
H(3A) -0.1721 1.1475 .1152 .060
H(5A) .2251 1.0231 .1976 .060
H(1B) .930(5) .852(4) .2073(11) .080
H(3B) .7520 .7317 .0217 .060
H(5B) .3450 .6050 .0971 .060
H(1C) 1.068(5) .696(4) .2356(10) .080
H(3C) 1.2146 .8555 .4225 .060
H(5C) 1.6400 .9523 .3454 .060

loop_
_geom_angle_atom_site_label_1
_geom_angle_atom_site_label_2
_geom_angle_atom_site_label_3
_geom_angle_site_symmetry_3
_geom_angle
_geom_angle_publ_flag
C(2A) C(1A) C(6A) . 117.6(4) yes
C(2A) C(1A) C(7A) . 121.7(4) yes
C(6A) C(1A) C(7A) . 120.7(4) yes
Cl(1A) C(2A) C(1A) . 119.2(3) yes
Cl(1A) C(2A) C(3A) . 118.4(3) yes
C(1A) C(2A) C(3A) . 122.3(4) yes
C(2A) C(3A) C(4A) . 118.4(4) yes
Cl(2A) C(4A) C(3A) . 119.0(4) yes
Cl(2A) C(4A) C(5A) . 119.0(3) yes
C(3A) C(4A) C(5A) . 122.0(4) yes
C(4A) C(5A) C(6A) . 117.6(4) yes
Cl(3A) C(6A) C(1A) . 120.4(3) yes
Cl(3A) C(6A) C(5A) . 117.5(3) yes
C(1A) C(6A) C(5A) . 122.1(4) yes
O(1A) C(7A) O(2A) . 125.1(4) yes
O(1A) C(7A) C(1A) . 118.2(4) yes
O(2A) C(7A) C(1A) . 116.7(4) yes
C(2B) C(1B) C(6B) . 116.6(4) yes
C(2B) C(1B) C(7B) . 121.4(4) yes
C(6B) C(1B) C(7B) . 122.0(4) yes
Cl(1B) C(2B) C(1B) . 118.8(4) yes
Cl(1B) C(2B) C(3B) . 119.0(4) yes
C(1B) C(2B) C(3B) . 122.1(4) yes
C(2B) C(3B) C(4B) . 118.8(4) yes
Cl(2B) C(4B) C(3B) . 119.1(4) yes
Cl(2B) C(4B) C(5B) . 119.1(4) yes
C(3B) C(4B) C(5B) . 121.8(5) yes
C(4B) C(5B) C(6B) . 118.2(5) yes
Cl(3B) C(6B) C(1B) . 118.5(3) yes
Cl(3B) C(6B) C(5B) . 118.9(4) yes
C(1B) C(6B) C(5B) . 122.5(4) yes
O(1B) C(7B) O(2B) . 124.9(5) yes
O(1B) C(7B) C(1B) . 117.3(4) yes
O(2B) C(7B) C(1B) . 117.8(4) yes
C(2C) C(1C) C(6C) . 117.6(4) yes
C(2C) C(1C) C(7C) . 121.2(4) yes
C(6C) C(1C) C(7C) . 121.2(4) yes
Cl(1C) C(2C) C(1C) . 119.2(4) yes
Cl(1C) C(2C) C(3C) . 118.1(4) yes
C(1C) C(2C) C(3C) . 122.6(4) yes
C(2C) C(3C) C(4C) . 117.7(4) yes
Cl(2C) C(4C) C(3C) . 119.0(4) yes
Cl(2C) C(4C) C(5C) . 118.8(4) yes
C(3C) C(4C) C(5C) . 122.2(5) yes
C(4C) C(5C) C(6C) . 118.2(5) yes
Cl(3C) C(6C) C(1C) . 119.3(3) yes
Cl(3C) C(6C) C(5C) . 119.0(4) yes
C(1C) C(6C) C(5C) . 121.7(4) yes
O(1C) C(7C) O(2C) . 124.4(5) yes
O(1C) C(7C) C(1C) . 117.8(4) yes
O(2C) C(7C) C(1C) . 117.8(4) yes
O(1A) H(1A) O(2A) 2_675 172(3) no
O(1B) H(1B) O(2C) . 166(3) no
O(1C) H(1C) O(2B) . 176(3) no

loop_
_geom_bond_atom_site_label_1
_geom_bond_atom_site_label_2
_geom_bond_site_symmetry_1
_geom_bond_site_symmetry_2
_geom_bond_distance
_geom_bond_publ_flag
Cl(1A) C(2A) . . 1.734(4) yes
Cl(2A) C(4A) . . 1.737(4) yes
Cl(3A) C(6A) . . 1.727(5) yes
O(1A) C(7A) . . 1.234(6) yes
O(2A) C(7A) . . 1.269(6) yes
C(1A) C(2A) . . 1.391(6) yes
C(1A) C(6A) . . 1.381(6) yes
C(1A) C(7A) . . 1.498(6) yes
C(2A) C(3A) . . 1.364(6) yes
C(3A) C(4A) . . 1.377(6) yes
C(4A) C(5A) . . 1.389(6) yes
C(5A) C(6A) . . 1.385(6) yes
Cl(1B) C(2B) . . 1.735(5) yes
Cl(2B) C(4B) . . 1.734(5) yes
Cl(3B) C(6B) . . 1.727(5) yes
O(1B) C(7B) . . 1.233(6) yes
O(2B) C(7B) . . 1.250(6) yes
C(1B) C(2B) . . 1.390(6) yes
C(1B) C(6B) . . 1.392(7) yes
C(1B) C(7B) . . 1.503(6) yes
C(2B) C(3B) . . 1.374(6) yes
C(3B) C(4B) . . 1.370(7) yes
C(4B) C(5B) . . 1.371(7) yes
C(5B) C(6B) . . 1.376(7) yes
Cl(1C) C(2C) . . 1.720(5) yes
Cl(2C) C(4C) . . 1.740(5) yes
Cl(3C) C(6C) . . 1.729(5) yes
O(1C) C(7C) . . 1.244(6) yes
O(2C) C(7C) . . 1.241(6) yes
C(1C) C(2C) . . 1.371(6) yes
C(1C) C(6C) . . 1.393(7) yes
C(1C) C(7C) . . 1.501(6) yes
C(2C) C(3C) . . 1.381(7) yes
C(3C) C(4C) . . 1.371(8) yes
C(4C) C(5C) . . 1.383(7) yes
C(5C) C(6C) . . 1.372(7) yes
Cl(2C) Cl(2B) . 3_665 3.437(2) yes
O(2A) O(1A) 2_675 . 2.664(3) yes
O(2A) H(1A) 2_675 . 1.69(3) yes
Cl(2C) Cl(2B) . 3_665 3.437(2) yes
O(1A) H(1A) . . 0.98(3) no
O(1B) H(1B) . . 0.98(3) no
O(2C) H(1B) . . 1.71(2) no
O(1C) H(1C) . . 0.98(3) no
O(2B) H(1C) . . 1.72(3) no
O(1B) O(2C) . . 2.661(3) no
O(2B) O(1C) . . 2.693(3) no
